data_7714476
loop_
_publ_author_name
'Gou, Xiaoshuang'
'Wu, Yuewei'
'Wang, Mengmeng'
'Liu, Ning'
'Lan, Wenlong'
'Zhang, Yi-Quan'
'Shi, Wei'
'Cheng, Peng'

_publ_section_title
;
 The influence of light on the field-induced magnetization dynamics of two
 Er(III) coordination polymers with different halogen substituents.
;
_journal_issue 1
_journal_name_full 'Dalton transactions (Cambridge, England : 2003)'
_journal_page_first 148
_journal_page_last 152
_journal_paper_doi 10.1039/d3dt02714g
_journal_volume 53
_journal_year 2023
_chemical_formula_moiety 'C9 H6 Cl3 Er O9, 3(H2 O)'
_chemical_formula_sum 'C9 H12 Cl3 Er O12'
_chemical_formula_weight 585.80
_chemical_name_systematic 1
_space_group_crystal_system triclinic
_space_group_IT_number 2
_space_group_name_Hall '-P 1'
_space_group_name_H-M_alt 'P -1'
_atom_sites_solution_hydrogens difmap
_atom_sites_solution_primary dual
_audit_creation_date 2023-04-14
_audit_creation_method
;
Olex2 1.3-alpha
(compiled 2020.11.12 svn.r5f609507 for OlexSys, GUI svn.r6226)
;
_audit_update_record
;
2023-06-26 deposited with the CCDC.	2023-11-15 downloaded from the CCDC.
;
_cell_angle_alpha 64.916(3)
_cell_angle_beta 69.776(3)
_cell_angle_gamma 81.116(3)
_cell_formula_units_Z 2
_cell_length_a 9.1911(3)
_cell_length_b 10.1363(3)
_cell_length_c 11.0340(4)
_cell_measurement_reflns_used 10903
_cell_measurement_temperature 298(2)
_cell_measurement_theta_max 30.3730
_cell_measurement_theta_min 2.2230
_cell_volume 873.58(6)
_computing_cell_refinement 'CrysAlisPro 1.171.40.60a (Rigaku OD, 2019)'
_computing_data_collection 'CrysAlisPro 1.171.40.60a (Rigaku OD, 2019)'
_computing_data_reduction 'CrysAlisPro 1.171.40.60a (Rigaku OD, 2019)'
_computing_molecular_graphics 'Olex2 1.3-alpha (Dolomanov et al., 2009)'
_computing_publication_material 'Olex2 1.3-alpha (Dolomanov et al., 2009)'
_computing_structure_refinement 'SHELXL 2018/3 (Sheldrick, 2015)'
_computing_structure_solution 'SHELXT 2018/2 (Sheldrick, 2018)'
_diffrn_ambient_temperature 298(2)
_diffrn_detector 'Hybrid Pixel Array Detector'
_diffrn_detector_area_resol_mean 10.0000
_diffrn_measured_fraction_theta_full 0.992
_diffrn_measured_fraction_theta_max 0.986
_diffrn_measurement_details
;
List of Runs (angles in degrees, time in seconds):

  # Type    Start    End  Width  t~exp~   \w     \q     \k     \f   Frames
#--------------------------------------------------------------------------
  1  \w     -1.00 103.00   0.50    4.00    --   20.00  54.00   0.00  208
  2  \w    -70.00   0.00   0.50    4.00    --   20.00  54.00-150.00  140
  3  \w     76.00 102.00   0.50    4.00    --   20.00  54.00-150.00   52
  4  \w    -74.00  68.00   0.50    4.00    --   20.00  54.00 120.00  284
  5  \w     78.00 107.00   0.50    4.00    --   20.00  54.00 120.00   58
  6  \w    -74.00 -49.00   0.50    4.00    --   20.00  54.00 -90.00   50
  7  \w    -39.00  33.00   0.50    4.00    --   20.00  54.00 -90.00  144
  8  \w     70.00 102.00   0.50    4.00    --   20.00  54.00 -90.00   64
  9  \w    -70.00  -9.00   0.50    4.00    --   20.00  54.00 -30.00  122
 10  \w     23.00  48.00   0.50    4.00    --   20.00  54.00 -30.00   50
 11  \w     82.00 107.00   0.50    4.00    --   20.00  54.00 -30.00   50
 12  \w    -73.00 -33.00   0.50    4.00    --   20.00  54.00  60.00   80
 13  \w     -6.00  31.00   0.50    4.00    --   20.00  54.00  60.00   74
 14  \w    -44.00 -19.00   0.50    4.00    --   20.00  54.00-120.00   50
 15  \w    -16.00   9.00   0.50    4.00    --   20.00  54.00-120.00   50
 16  \w     55.00  80.00   0.50    4.00    --   20.00  54.00-120.00   50
 17  \w    -59.00  91.00   0.50    4.00    --   20.00  54.00 150.00  300
 18  \w     45.00  73.00   0.50    4.00    --   20.00  54.00-180.00   56
 19  \w    -62.00 -35.00   0.50    4.00    --   20.00  54.00   0.00   54
;
_diffrn_measurement_device 'two-circle diffractometer'
_diffrn_measurement_device_type 'XtaLAB Mini II'
_diffrn_measurement_method '\w scans'
_diffrn_orient_matrix_type 'CrysAlisPro convention (1999,Acta A55,543-557)'
_diffrn_orient_matrix_UB_11 -0.0792846000
_diffrn_orient_matrix_UB_12 -0.0170328000
_diffrn_orient_matrix_UB_13 0.0208152000
_diffrn_orient_matrix_UB_21 0.0005138000
_diffrn_orient_matrix_UB_22 -0.0405936000
_diffrn_orient_matrix_UB_23 0.0703582000
_diffrn_orient_matrix_UB_31 -0.0218658000
_diffrn_orient_matrix_UB_32 0.0634997000
_diffrn_orient_matrix_UB_33 0.0142121000
_diffrn_radiation_monochromator graphite
_diffrn_radiation_probe x-ray
_diffrn_radiation_type 'Mo K\a'
_diffrn_radiation_wavelength 0.71073
_diffrn_reflns_av_R_equivalents 0.0245
_diffrn_reflns_av_unetI/netI 0.0225
_diffrn_reflns_Laue_measured_fraction_full 0.992
_diffrn_reflns_Laue_measured_fraction_max 0.986
_diffrn_reflns_limit_h_max 11
_diffrn_reflns_limit_h_min -11
_diffrn_reflns_limit_k_max 13
_diffrn_reflns_limit_k_min -13
_diffrn_reflns_limit_l_max 14
_diffrn_reflns_limit_l_min -14
_diffrn_reflns_number 12981
_diffrn_reflns_point_group_measured_fraction_full 0.992
_diffrn_reflns_point_group_measured_fraction_max 0.986
_diffrn_reflns_theta_full 25.242
_diffrn_reflns_theta_max 27.499
_diffrn_reflns_theta_min 2.146
_diffrn_source 'fine-focus sealed X-ray tube'
_diffrn_source_type 'Rigaku (Mo) X-ray Source'
_exptl_absorpt_coefficient_mu 5.319
_exptl_absorpt_correction_T_max 1.00000
_exptl_absorpt_correction_T_min 0.50791
_exptl_absorpt_correction_type multi-scan
_exptl_absorpt_process_details
;
CrysAlisPro 1.171.40.60a (Rigaku Oxford Diffraction, 2019)
Empirical absorption correction using spherical harmonics,
 implemented in SCALE3 ABSPACK scaling algorithm.
;
_exptl_crystal_colour 'clear dark gray'
_exptl_crystal_colour_lustre clear
_exptl_crystal_colour_modifier dark
_exptl_crystal_colour_primary gray
_exptl_crystal_density_diffrn 2.227
_exptl_crystal_description block
_exptl_crystal_F_000 562
_exptl_crystal_preparation 1
_exptl_crystal_recrystallization_method 1
_exptl_crystal_size_max 0.06
_exptl_crystal_size_mid 0.04
_exptl_crystal_size_min 0.02
_refine_diff_density_max 1.072
_refine_diff_density_min -0.622
_refine_diff_density_rms 0.103
_refine_ls_extinction_method none
_refine_ls_goodness_of_fit_ref 1.077
_refine_ls_hydrogen_treatment constr
_refine_ls_matrix_type full
_refine_ls_number_parameters 236
_refine_ls_number_reflns 3954
_refine_ls_number_restraints 12
_refine_ls_restrained_S_all 1.103
_refine_ls_R_factor_all 0.0199
_refine_ls_R_factor_gt 0.0185
_refine_ls_shift/su_max 0.007
_refine_ls_shift/su_mean 0.000
_refine_ls_structure_factor_coef Fsqd
_refine_ls_weighting_details 'w=1/[\s^2^(Fo^2^)+(0.0218P)^2^+0.6485P] where P=(Fo^2^+2Fc^2^)/3'
_refine_ls_weighting_scheme calc
_refine_ls_wR_factor_gt 0.0447
_refine_ls_wR_factor_ref 0.0451
_reflns_Friedel_coverage 0.000
_reflns_number_gt 3749
_reflns_number_total 3954
_reflns_threshold_expression 'I > 2\s(I)'
_cod_data_source_file d3dt02714g2.cif
_cod_data_source_block 1
_cod_depositor_comments 'Adding full bibliography for 7714475--7714476.cif.'
_cod_database_code 7714476
_shelx_shelxl_version_number 2018/3
_shelx_space_group_comment
;
The symmetry employed for this shelxl refinement is uniquely defined
by the following loop, which should always be used as a source of
symmetry information in preference to the above space-group names.
They are only intended as comments.
;
_shelx_estimated_absorpt_t_max 0.901
_shelx_estimated_absorpt_t_min 0.741
_reflns_odcompleteness_completeness 99.08
_reflns_odcompleteness_iscentric 1
_reflns_odcompleteness_theta 26.32
_olex2_refinement_description
;
1. Fixed Uiso
 At 1.5 times of:
  All O(H,H) groups
2. Uiso/Uaniso restraints and constraints
O009 \\sim O00P: within 11.01A with sigma of 0.01 and sigma for terminal atoms
of 0.02 within 11.01A
Uanis(O00P) \\sim Ueq: with sigma of 0.01 and sigma for terminal atoms of 0.02
3. Others
 Fixed Sof: O00P(0.5) H00K(0.5) H00L(0.5) O2(0.5) H2A(0.5) H2B(0.5)
4.a Riding coordinates:
 O00C(H00C,H00D), O00D(H00E,H00F), O00N(H00G,H00H), O00O(H00I,H00J), O00P(H00K,
 H00L), O2(H2A,H2B)
4.b Rotating group:
 O007(H00A,H00B)
;
_olex2_submission_special_instructions 'No special instructions were received'
_oxdiff_exptl_absorpt_empirical_details
;
Empirical correction (ABSPACK) includes:
- Absorption correction using spherical harmonics
- Frame scaling
;
_oxdiff_exptl_absorpt_empirical_full_max 1.562
_oxdiff_exptl_absorpt_empirical_full_min 0.825

loop_
_space_group_symop_operation_xyz
'x, y, z'
'-x, -y, -z'

loop_
_atom_site_label
_atom_site_type_symbol
_atom_site_fract_x
_atom_site_fract_y
_atom_site_fract_z
_atom_site_U_iso_or_equiv
_atom_site_adp_type
_atom_site_occupancy
_atom_site_site_symmetry_order
_atom_site_calc_flag
_atom_site_refinement_flags_posn
_atom_site_refinement_flags_adp
_atom_site_refinement_flags_occupancy
_atom_site_disorder_assembly
_atom_site_disorder_group
Er01 Er 0.28880(2) 0.25251(2) 0.75485(2) 0.01902(4) Uani 1 1 d . . . . .
Cl02 Cl 0.26564(9) 0.46497(9) 1.13558(9) 0.04003(19) Uani 1 1 d . . . . .
Cl03 Cl 0.65602(11) 0.28699(8) 0.24091(8) 0.0433(2) Uani 1 1 d . . . . .
Cl04 Cl 0.14645(11) 0.78965(8) 0.45198(11) 0.0476(2) Uani 1 1 d . . . . .
O005 O 0.6786(2) -0.0182(2) 0.2574(2) 0.0265(4) Uani 1 1 d . . . . .
O006 O 0.4563(2) 0.25411(19) 0.5326(2) 0.0250(4) Uani 1 1 d . . . . .
O007 O 0.5009(2) 0.4183(2) 0.6725(2) 0.0287(4) Uani 1 1 d . . . . .
H00A H 0.466509 0.508284 0.658234 0.043 Uiso 1 1 d R U . . .
H00B H 0.562415 0.426610 0.587975 0.043 Uiso 1 1 d R U . . .
O008 O 0.2571(2) 0.3443(2) 0.9298(2) 0.0270(4) Uani 1 1 d . . . . .
O009 O -0.1151(2) 0.7594(2) 0.3588(2) 0.0263(4) Uani 1 1 d . U . . .
O00A O -0.0258(2) 0.6465(2) 1.1583(2) 0.0298(4) Uani 1 1 d . . . . .
O00B O 0.2426(2) 0.4819(2) 0.5883(2) 0.0283(4) Uani 1 1 d . . . . .
O00C O 0.4942(3) 0.1278(2) 0.8394(3) 0.0375(5) Uani 1 1 d . . . . .
H00C H 0.506800 0.043959 0.835927 0.056 Uiso 1 1 d R U . . .
H00D H 0.469320 0.108959 0.927257 0.056 Uiso 1 1 d R U . . .
O00D O 0.1481(3) 0.0726(2) 0.9678(2) 0.0386(5) Uani 1 1 d . . . . .
H00E H 0.084095 0.096376 1.030628 0.058 Uiso 1 1 d R U . . .
H00F H 0.203345 -0.006214 0.988828 0.058 Uiso 1 1 d R U . . .
C00E C 0.1395(3) 0.4160(3) 0.9705(3) 0.0217(5) Uani 1 1 d . . . . .
C00F C 0.1209(3) 0.4813(3) 1.0628(3) 0.0223(5) Uani 1 1 d . . . . .
C00G C -0.0562(3) 0.6424(3) 0.4269(3) 0.0212(5) Uani 1 1 d . . . . .
C00H C -0.0083(3) 0.5715(3) 1.0892(3) 0.0213(5) Uani 1 1 d . . . . .
C00I C 0.4814(3) 0.1403(3) 0.5091(3) 0.0208(5) Uani 1 1 d . . . . .
C00J C 0.5710(3) 0.1306(3) 0.3828(3) 0.0260(6) Uani 1 1 d . . . . .
C00K C 0.0661(3) 0.6325(3) 0.4775(3) 0.0264(6) Uani 1 1 d . . . . .
C00L C 0.5959(3) -0.0015(3) 0.3665(3) 0.0208(5) Uani 1 1 d . . . . .
C00M C 0.1275(3) 0.4981(3) 0.5465(3) 0.0225(5) Uani 1 1 d . . . . .
O00N O -0.0015(4) 0.0830(4) 1.2250(4) 0.0821(10) Uani 1 1 d . . . . .
H00G H 0.101089 0.117686 1.212848 0.123 Uiso 1 1 d R U . . .
H00H H -0.026011 -0.021524 1.253508 0.123 Uiso 1 1 d R U . . .
O00O O 0.2774(5) -0.1935(3) 1.0734(4) 0.0875(12) Uani 1 1 d . . . . .
H00I H 0.366837 -0.224243 1.038906 0.131 Uiso 1 1 d R U . . .
H00J H 0.214927 -0.246003 1.071846 0.131 Uiso 1 1 d R U . . .
O00P O 0.5533(10) -0.1665(8) 0.8954(9) 0.079(2) Uani 0.5 1 d . U P A 2
H00K H 0.614925 -0.222179 0.938223 0.118 Uiso 0.5 1 d R U P A 2
H00L H 0.561225 -0.183649 0.824363 0.118 Uiso 0.5 1 d R U P A 2
O2 O 0.6536(9) -0.1096(7) 0.8183(9) 0.075(2) Uani 0.5 1 d . . P B 1
H2A H 0.691279 -0.170707 0.767485 0.112 Uiso 0.5 1 d R U P B 1
H2B H 0.656249 -0.188977 0.906735 0.112 Uiso 0.5 1 d R U P B 1

loop_
_atom_site_aniso_label
_atom_site_aniso_U_11
_atom_site_aniso_U_22
_atom_site_aniso_U_33
_atom_site_aniso_U_23
_atom_site_aniso_U_13
_atom_site_aniso_U_12
Er01 0.02114(7) 0.01877(7) 0.02124(7) -0.01272(5) -0.00752(5) 0.00476(4)
Cl02 0.0385(4) 0.0485(5) 0.0551(5) -0.0352(4) -0.0288(4) 0.0156(3)
Cl03 0.0667(6) 0.0207(3) 0.0282(4) -0.0091(3) 0.0052(4) -0.0103(3)
Cl04 0.0547(5) 0.0239(4) 0.0766(6) -0.0140(4) -0.0416(5) -0.0033(3)
O005 0.0329(11) 0.0210(9) 0.0234(10) -0.0128(8) -0.0023(8) 0.0020(8)
O006 0.0320(10) 0.0172(9) 0.0271(10) -0.0138(8) -0.0045(8) 0.0006(8)
O007 0.0289(10) 0.0255(10) 0.0344(11) -0.0148(9) -0.0099(9) 0.0010(8)
O008 0.0237(10) 0.0320(11) 0.0323(11) -0.0223(9) -0.0089(9) 0.0089(8)
O009 0.0331(11) 0.0219(9) 0.0326(11) -0.0154(8) -0.0175(9) 0.0065(8)
O00A 0.0322(11) 0.0336(11) 0.0349(11) -0.0261(10) -0.0120(9) 0.0092(9)
O00B 0.0270(10) 0.0230(10) 0.0390(12) -0.0106(9) -0.0187(9) 0.0025(8)
O00C 0.0399(12) 0.0313(11) 0.0477(14) -0.0161(10) -0.0258(11) 0.0112(9)
O00D 0.0415(13) 0.0303(11) 0.0374(13) -0.0166(10) -0.0015(10) 0.0016(9)
C00E 0.0232(13) 0.0185(12) 0.0215(13) -0.0089(10) -0.0040(11) 0.0003(10)
C00F 0.0227(13) 0.0242(13) 0.0241(13) -0.0139(11) -0.0078(11) 0.0026(10)
C00G 0.0243(13) 0.0214(12) 0.0204(13) -0.0117(11) -0.0075(11) 0.0043(10)
C00H 0.0242(13) 0.0213(12) 0.0190(13) -0.0107(10) -0.0038(11) -0.0007(10)
C00I 0.0230(13) 0.0167(12) 0.0247(13) -0.0106(10) -0.0082(11) 0.0027(10)
C00J 0.0354(15) 0.0169(12) 0.0231(14) -0.0094(11) -0.0029(12) -0.0032(11)
C00K 0.0283(14) 0.0206(13) 0.0334(16) -0.0106(12) -0.0128(12) -0.0017(11)
C00L 0.0241(13) 0.0186(12) 0.0207(13) -0.0088(10) -0.0075(11) 0.0015(10)
C00M 0.0206(12) 0.0240(13) 0.0246(14) -0.0116(11) -0.0075(11) 0.0012(10)
O00N 0.069(2) 0.079(2) 0.078(2) -0.0300(19) 0.0021(18) -0.0073(18)
O00O 0.110(3) 0.0499(18) 0.124(3) -0.0251(19) -0.073(3) -0.0041(18)
O00P 0.115(5) 0.060(4) 0.100(5) -0.046(4) -0.079(4) 0.037(4)
O2 0.098(6) 0.051(4) 0.109(6) -0.050(4) -0.067(5) 0.043(4)

loop_
_atom_type_symbol
_atom_type_description
_atom_type_scat_dispersion_real
_atom_type_scat_dispersion_imag
_atom_type_scat_source
C C 0.0033 0.0016 'International Tables Vol C Tables 4.2.6.8 and 6.1.1.4'
H H 0.0000 0.0000 'International Tables Vol C Tables 4.2.6.8 and 6.1.1.4'
Cl Cl 0.1484 0.1585 'International Tables Vol C Tables 4.2.6.8 and 6.1.1.4'
Er Er -0.2586 4.9576 'International Tables Vol C Tables 4.2.6.8 and 6.1.1.4'
O O 0.0106 0.0060 'International Tables Vol C Tables 4.2.6.8 and 6.1.1.4'

loop_
_geom_angle_atom_site_label_1
_geom_angle_atom_site_label_2
_geom_angle_atom_site_label_3
_geom_angle
_geom_angle_site_symmetry_1
_geom_angle_site_symmetry_3
_geom_angle_publ_flag
O005 Er01 O007 124.15(7) 2_656 . ?
O005 Er01 O00A 121.71(7) 2_656 2_567 ?
O006 Er01 O005 66.11(6) . 2_656 ?
O006 Er01 O007 72.36(7) . . ?
O006 Er01 O00A 135.93(7) . 2_567 ?
O007 Er01 O00A 114.03(7) . 2_567 ?
O008 Er01 O005 136.79(7) . 2_656 ?
O008 Er01 O006 143.74(7) . . ?
O008 Er01 O007 71.45(7) . . ?
O008 Er01 O00A 64.09(6) . 2_567 ?
O009 Er01 O005 72.02(7) 2_566 2_656 ?
O009 Er01 O006 76.00(7) 2_566 . ?
O009 Er01 O007 130.95(7) 2_566 . ?
O009 Er01 O008 131.98(6) 2_566 . ?
O009 Er01 O00A 67.90(6) 2_566 2_567 ?
O00B Er01 O005 129.28(7) . 2_656 ?
O00B Er01 O006 75.74(7) . . ?
O00B Er01 O007 69.34(7) . . ?
O00B Er01 O008 93.51(7) . . ?
O00B Er01 O009 67.14(6) . 2_566 ?
O00B Er01 O00A 67.62(7) . 2_567 ?
O00C Er01 O005 71.04(7) . 2_656 ?
O00C Er01 O006 84.72(8) . . ?
O00C Er01 O007 69.50(7) . . ?
O00C Er01 O008 80.76(7) . . ?
O00C Er01 O009 142.72(7) . 2_566 ?
O00C Er01 O00A 139.25(8) . 2_567 ?
O00C Er01 O00B 138.08(7) . . ?
O00D Er01 O005 68.61(7) . 2_656 ?
O00D Er01 O006 134.73(7) . . ?
O00D Er01 O007 137.77(8) . . ?
O00D Er01 O008 75.07(7) . . ?
O00D Er01 O009 90.77(8) . 2_566 ?
O00D Er01 O00A 71.42(7) . 2_567 ?
O00D Er01 O00B 138.32(8) . . ?
O00D Er01 O00C 80.47(8) . . ?
C00L O005 Er01 121.55(16) . 2_656 ?
C00I O006 Er01 121.24(17) . . ?
Er01 O007 H00A 111.3 . . ?
Er01 O007 H00B 110.7 . . ?
H00A O007 H00B 103.0 . . ?
C00E O008 Er01 123.66(17) . . ?
C00G O009 Er01 118.49(16) . 2_566 ?
C00H O00A Er01 119.51(18) . 2_567 ?
C00M O00B Er01 119.16(17) . . ?
Er01 O00C H00C 109.9 . . ?
Er01 O00C H00D 109.4 . . ?
H00C O00C H00D 104.2 . . ?
Er01 O00D H00E 120.1 . . ?
Er01 O00D H00F 110.0 . . ?
H00E O00D H00F 121.3 . . ?
O008 C00E C00F 125.9(3) . . ?
O008 C00E C00H 115.2(2) . 2_567 ?
C00F C00E C00H 118.9(2) . 2_567 ?
C00E C00F Cl02 119.9(2) . . ?
C00E C00F C00H 120.9(2) . . ?
C00H C00F Cl02 119.0(2) . . ?
O009 C00G C00K 125.3(2) . . ?
O009 C00G C00M 115.8(2) . 2_566 ?
C00K C00G C00M 118.9(2) . 2_566 ?
O00A C00H C00E 115.2(2) . 2_567 ?
O00A C00H C00F 125.0(3) . . ?
C00F C00H C00E 119.9(2) . 2_567 ?
O006 C00I C00J 125.8(2) . . ?
O006 C00I C00L 115.6(2) . 2_656 ?
C00J C00I C00L 118.6(2) . 2_656 ?
C00I C00J Cl03 118.97(19) . . ?
C00I C00J C00L 122.2(2) . . ?
C00L C00J Cl03 118.9(2) . . ?
C00G C00K Cl04 119.9(2) . . ?
C00M C00K Cl04 119.0(2) . . ?
C00M C00K C00G 121.1(2) . . ?
O005 C00L C00I 115.5(2) . 2_656 ?
O005 C00L C00J 125.3(2) . . ?
C00J C00L C00I 119.3(2) . 2_656 ?
O00B C00M C00G 115.7(2) . 2_566 ?
O00B C00M C00K 124.3(2) . . ?
C00K C00M C00G 120.0(2) . 2_566 ?
H00G O00N H00H 124.6 . . ?
H00I O00O H00J 104.5 . . ?
H00K O00P H00L 109.5 . . ?
H2A O2 H2B 92.4 . . ?

loop_
_geom_bond_atom_site_label_1
_geom_bond_atom_site_label_2
_geom_bond_distance
_geom_bond_site_symmetry_2
_geom_bond_publ_flag
Er01 O005 2.4026(18) 2_656 ?
Er01 O006 2.3973(19) . ?
Er01 O007 2.4379(19) . ?
Er01 O008 2.3930(19) . ?
Er01 O009 2.3889(19) 2_566 ?
Er01 O00A 2.505(2) 2_567 ?
Er01 O00B 2.3611(19) . ?
Er01 O00C 2.348(2) . ?
Er01 O00D 2.348(2) . ?
Cl02 C00F 1.732(3) . ?
Cl03 C00J 1.734(3) . ?
Cl04 C00K 1.732(3) . ?
O005 C00L 1.247(3) . ?
O006 C00I 1.258(3) . ?
O007 H00A 0.8830 . ?
O007 H00B 0.8833 . ?
O008 C00E 1.264(3) . ?
O009 C00G 1.262(3) . ?
O00A C00H 1.246(3) . ?
O00B C00M 1.257(3) . ?
O00C H00C 0.8551 . ?
O00C H00D 0.8553 . ?
O00D H00E 0.8365 . ?
O00D H00F 0.8656 . ?
C00E C00F 1.386(4) . ?
C00E C00H 1.528(4) 2_567 ?
C00F C00H 1.408(4) . ?
C00G C00K 1.392(4) . ?
C00G C00M 1.531(4) 2_566 ?
C00I C00J 1.388(4) . ?
C00I C00L 1.539(4) 2_656 ?
C00J C00L 1.399(4) . ?
C00K C00M 1.391(4) . ?
O00N H00G 1.0028 . ?
O00N H00H 1.0075 . ?
O00O H00I 0.8500 . ?
O00O H00J 0.8499 . ?
O00P H00K 0.8503 . ?
O00P H00L 0.8499 . ?
O2 H2A 0.9547 . ?
O2 H2B 0.9716 . ?

loop_
_geom_torsion_atom_site_label_1
_geom_torsion_atom_site_label_2
_geom_torsion_atom_site_label_3
_geom_torsion_atom_site_label_4
_geom_torsion
_geom_torsion_site_symmetry_1
_geom_torsion_site_symmetry_2
_geom_torsion_site_symmetry_3
_geom_torsion_site_symmetry_4
_geom_torsion_publ_flag
Er01 O005 C00L C00I 0.4(3) 2_656 . . 2_656 ?
Er01 O005 C00L C00J 179.8(2) 2_656 . . . ?
Er01 O006 C00I C00J 177.3(2) . . . . ?
Er01 O006 C00I C00L -2.7(3) . . . 2_656 ?
Er01 O008 C00E C00F -174.5(2) . . . . ?
Er01 O008 C00E C00H 5.8(3) . . . 2_567 ?
Er01 O009 C00G C00K 168.1(2) 2_566 . . . ?
Er01 O009 C00G C00M -11.6(3) 2_566 . . 2_566 ?
Er01 O00A C00H C00E 16.5(3) 2_567 . . 2_567 ?
Er01 O00A C00H C00F -164.4(2) 2_567 . . . ?
Er01 O00B C00M C00G -17.8(3) . . . 2_566 ?
Er01 O00B C00M C00K 163.5(2) . . . . ?
Cl02 C00F C00H O00A 2.6(4) . . . . ?
Cl02 C00F C00H C00E -178.26(19) . . . 2_567 ?
Cl03 C00J C00L O005 1.7(4) . . . . ?
Cl03 C00J C00L C00I -178.9(2) . . . 2_656 ?
Cl04 C00K C00M O00B -2.6(4) . . . . ?
Cl04 C00K C00M C00G 178.7(2) . . . 2_566 ?
O006 C00I C00J Cl03 -1.0(4) . . . . ?
O006 C00I C00J C00L 178.5(3) . . . . ?
O008 C00E C00F Cl02 -1.3(4) . . . . ?
O008 C00E C00F C00H 173.2(3) . . . . ?
O009 C00G C00K Cl04 1.6(4) . . . . ?
O009 C00G C00K C00M -177.2(3) . . . . ?
C00E C00F C00H O00A -171.9(3) . . . . ?
C00E C00F C00H C00E 7.2(4) . . . 2_567 ?
C00G C00K C00M O00B 176.2(3) . . . . ?
C00G C00K C00M C00G -2.5(4) . . . 2_566 ?
C00H C00E C00F Cl02 178.37(19) 2_567 . . . ?
C00H C00E C00F C00H -7.1(4) 2_567 . . . ?
C00I C00J C00L O005 -177.8(3) . . . . ?
C00I C00J C00L C00I 1.6(5) . . . 2_656 ?
C00L C00I C00J Cl03 178.92(19) 2_656 . . . ?
C00L C00I C00J C00L -1.5(4) 2_656 . . . ?
C00M C00G C00K Cl04 -178.7(2) 2_566 . . . ?
C00M C00G C00K C00M 2.4(4) 2_566 . . . ?
